data_8106488
loop_
_publ_author_name
'Al-Jaeed, Nada'
'Lahsasni, Siham'
'Ghabbour, Hazem A.'
'El-Sayed, Nahed N. E.'

_publ_section_title
;
 Crystal structure of
 N,N-dimethyl-N&#x2032;-(2-methyl-4-oxo-5,6,7,8-tetrahydrobenzo[4,5]thieno[2,3-d]pyrimidin-3(4H)-yl)formimidamide,
 C14H18N4OS
;
_journal_issue 2
_journal_name_full 'Zeitschrift f\"ur Kristallographie - New Crystal Structures'
_journal_page_first 217
_journal_page_last 219
_journal_paper_doi 10.1515/ncrs-2016-0212
_journal_volume 232
_journal_year 2017
_chemical_formula_sum 'C14 H18 N4 O S'
_chemical_formula_weight 290.38
_space_group_crystal_system monoclinic
_space_group_IT_number 14
_space_group_name_Hall '-P 2ybc'
_space_group_name_H-M_alt 'P 1 21/c 1'
_atom_sites_solution_hydrogens geom
_cell_angle_alpha 90
_cell_angle_beta 99.385(7)
_cell_angle_gamma 90
_cell_formula_units_Z 4
_cell_length_a 15.479(4)
_cell_length_b 13.203(3)
_cell_length_c 7.3147(17)
_cell_measurement_reflns_used 3006
_cell_measurement_temperature 296(2)
_cell_measurement_theta_max 26.46
_cell_measurement_theta_min 2.67
_cell_volume 1474.9(6)
_computing_cell_refinement 'Bruker SAINT'
_computing_data_collection 'Bruker APEX2'
_computing_data_reduction 'Bruker SAINT'
_computing_molecular_graphics 'Bruker SHELXTL'
_computing_publication_material 'Bruker SHELXTL'
_computing_structure_refinement 'SHELXL-2014 (Sheldrick 2014)'
_computing_structure_solution 'SHELXS-97 (Sheldrick 2008)'
_diffrn_ambient_temperature 296(2)
_diffrn_measured_fraction_theta_full 0.995
_diffrn_measured_fraction_theta_max 0.995
_diffrn_measurement_device_type 'Bruker APEX-II CCD'
_diffrn_measurement_method '\f and \w scans'
_diffrn_radiation_type MoK\a
_diffrn_radiation_wavelength 0.71073
_diffrn_reflns_av_unetI/netI 0.0743
_diffrn_reflns_Laue_measured_fraction_full 0.995
_diffrn_reflns_Laue_measured_fraction_max 0.995
_diffrn_reflns_limit_h_max 18
_diffrn_reflns_limit_h_min -18
_diffrn_reflns_limit_k_max 15
_diffrn_reflns_limit_k_min -15
_diffrn_reflns_limit_l_max 8
_diffrn_reflns_limit_l_min -6
_diffrn_reflns_number 2586
_diffrn_reflns_point_group_measured_fraction_full 0.995
_diffrn_reflns_point_group_measured_fraction_max 0.995
_diffrn_reflns_theta_full 24.998
_diffrn_reflns_theta_max 24.998
_diffrn_reflns_theta_min 2.667
_exptl_absorpt_coefficient_mu 0.221
_exptl_absorpt_correction_T_max 0.9733
_exptl_absorpt_correction_T_min 0.8579
_exptl_absorpt_correction_type multi-scan
_exptl_absorpt_process_details SADABS_Bruker_2014
_exptl_crystal_colour yellow
_exptl_crystal_density_diffrn 1.308
_exptl_crystal_description needle
_exptl_crystal_F_000 616
_exptl_crystal_size_max 0.715
_exptl_crystal_size_mid 0.147
_exptl_crystal_size_min 0.123
_refine_diff_density_max 0.253
_refine_diff_density_min -0.328
_refine_diff_density_rms 0.059
_refine_ls_extinction_coef .
_refine_ls_extinction_method none
_refine_ls_goodness_of_fit_ref 1.127
_refine_ls_hydrogen_treatment constr
_refine_ls_matrix_type full
_refine_ls_number_parameters 186
_refine_ls_number_reflns 2586
_refine_ls_number_restraints 0
_refine_ls_restrained_S_all 1.127
_refine_ls_R_factor_all 0.0973
_refine_ls_R_factor_gt 0.0704
_refine_ls_shift/su_max 0.000
_refine_ls_shift/su_mean 0.000
_refine_ls_structure_factor_coef Fsqd
_refine_ls_weighting_details 'w=1/[\s^2^(Fo^2^)+(0.0678P)^2^+1.6408P] where P=(Fo^2^+2Fc^2^)/3'
_refine_ls_weighting_scheme calc
_refine_ls_wR_factor_gt 0.1823
_refine_ls_wR_factor_ref 0.1968
_reflns_Friedel_coverage 0.000
_reflns_Friedel_fraction_full .
_reflns_Friedel_fraction_max .
_reflns_number_gt 1843
_reflns_number_total 2586
_reflns_threshold_expression 'I > 2\s(I)'
_cod_data_source_file suppl_ncrs-2016-0212_suppl.cif
_cod_data_source_block t
_cod_original_sg_symbol_H-M 'P 21/c'
_cod_database_code 8106488
_shelx_space_group_comment
;
The symmetry employed for this shelxl refinement is uniquely defined
by the following loop, which should always be used as a source of
symmetry information in preference to the above space-group names.
They are only intended as comments.
;
_shelx_estimated_absorpt_t_min 0.858
_shelx_estimated_absorpt_t_max 0.973

loop_
_space_group_symop_operation_xyz
'x, y, z'
'-x, y+1/2, -z+1/2'
'-x, -y, -z'
'x, -y-1/2, z-1/2'

loop_
_atom_site_label
_atom_site_type_symbol
_atom_site_fract_x
_atom_site_fract_y
_atom_site_fract_z
_atom_site_U_iso_or_equiv
_atom_site_adp_type
_atom_site_occupancy
_atom_site_site_symmetry_order
_atom_site_calc_flag
_atom_site_refinement_flags_posn
_atom_site_refinement_flags_adp
_atom_site_refinement_flags_occupancy
_atom_site_disorder_assembly
_atom_site_disorder_group
S1 S 0.95126(6) 0.60043(9) 0.72694(17) 0.0482(4) Uani 1 1 d . . . . .
O1 O 0.64840(17) 0.6223(2) 0.3825(4) 0.0463(8) Uani 1 1 d . . . . .
N1 N 0.8650(2) 0.7765(3) 0.6372(5) 0.0410(9) Uani 1 1 d . . . . .
N2 N 0.72087(18) 0.7696(3) 0.4752(4) 0.0343(8) Uani 1 1 d . . . . .
N3 N 0.6511(2) 0.8268(3) 0.3738(5) 0.0424(9) Uani 1 1 d . . . . .
N4 N 0.5092(2) 0.8706(3) 0.3810(6) 0.0593(12) Uani 1 1 d . . . . .
C1 C 0.8943(3) 0.4899(3) 0.6610(6) 0.0433(11) Uani 1 1 d . . . . .
C2 C 0.9333(3) 0.3872(4) 0.7080(7) 0.0587(13) Uani 1 1 d . . . . .
H2A H 0.9376 0.3749 0.8427 0.070 Uiso 1 1 calc R U . . .
H2B H 0.9930 0.3844 0.6764 0.070 Uiso 1 1 calc R U . . .
C3 C 0.8770(3) 0.3065(4) 0.6019(8) 0.0678(15) Uani 1 1 d . . . . .
H3A H 0.8868 0.3065 0.4714 0.081 Uiso 1 1 calc R U . . .
H3B H 0.8945 0.2394 0.6558 0.081 Uiso 1 1 calc R U . . .
C4 C 0.7813(3) 0.3236(4) 0.6070(9) 0.0668(15) Uani 1 1 d . . . . .
H4A H 0.7718 0.3245 0.7376 0.080 Uiso 1 1 calc R U . . .
H4B H 0.7471 0.2667 0.5437 0.080 Uiso 1 1 calc R U . . .
C5 C 0.7482(3) 0.4231(3) 0.5138(7) 0.0533(12) Uani 1 1 d . . . . .
H5A H 0.7408 0.4151 0.3775 0.064 Uiso 1 1 calc R U . . .
H5B H 0.6904 0.4399 0.5471 0.064 Uiso 1 1 calc R U . . .
C6 C 0.8115(2) 0.5081(3) 0.5732(5) 0.0373(10) Uani 1 1 d . . . . .
C7 C 0.7938(2) 0.6140(3) 0.5538(5) 0.0336(9) Uani 1 1 d . . . . .
C8 C 0.8623(2) 0.6739(3) 0.6303(5) 0.0374(10) Uani 1 1 d . . . . .
C9 C 0.7148(2) 0.6632(3) 0.4638(5) 0.0337(9) Uani 1 1 d . . . . .
C10 C 0.7940(3) 0.8218(3) 0.5583(6) 0.0375(10) Uani 1 1 d . . . . .
C11 C 0.7896(3) 0.9339(4) 0.5601(7) 0.0528(12) Uani 1 1 d . . . . .
H11A H 0.8456 0.9612 0.6223 0.079 Uiso 1 1 calc R U . . .
H11B H 0.7427 0.9555 0.6267 0.079 Uiso 1 1 calc R U . . .
H11C H 0.7776 0.9592 0.4325 0.079 Uiso 1 1 calc R U . . .
C12 C 0.5835(3) 0.8242(3) 0.4543(6) 0.0404(10) Uani 1 1 d . . . . .
H12A H 0.5863 0.7887 0.5681 0.048 Uiso 1 1 calc R U . . .
C13 C 0.4323(3) 0.8627(5) 0.4683(11) 0.092(2) Uani 1 1 d . . . . .
H13A H 0.4481 0.8316 0.5909 0.138 Uiso 1 1 calc R U . . .
H13B H 0.3883 0.8206 0.3917 0.138 Uiso 1 1 calc R U . . .
H13C H 0.4081 0.9304 0.4816 0.138 Uiso 1 1 calc R U . . .
C14 C 0.5008(4) 0.9215(5) 0.2023(8) 0.0788(18) Uani 1 1 d . . . . .
H14A H 0.5591 0.9327 0.1702 0.118 Uiso 1 1 calc R U . . .
H14B H 0.4714 0.9868 0.2093 0.118 Uiso 1 1 calc R U . . .
H14C H 0.4662 0.8793 0.1071 0.118 Uiso 1 1 calc R U . . .

loop_
_atom_site_aniso_label
_atom_site_aniso_U_11
_atom_site_aniso_U_22
_atom_site_aniso_U_33
_atom_site_aniso_U_23
_atom_site_aniso_U_13
_atom_site_aniso_U_12
S1 0.0252(5) 0.0669(8) 0.0487(7) -0.0029(6) -0.0058(5) 0.0042(5)
O1 0.0330(15) 0.054(2) 0.0449(18) 0.0016(14) -0.0143(13) -0.0022(13)
N1 0.0334(17) 0.051(2) 0.037(2) -0.0036(16) 0.0010(15) -0.0073(16)
N2 0.0295(16) 0.044(2) 0.0282(17) 0.0052(15) 0.0018(14) 0.0035(14)
N3 0.0403(19) 0.053(2) 0.0325(19) 0.0098(16) 0.0033(16) 0.0128(17)
N4 0.039(2) 0.069(3) 0.067(3) 0.007(2) -0.002(2) 0.0166(19)
C1 0.035(2) 0.056(3) 0.037(2) 0.000(2) -0.0016(18) 0.0080(19)
C2 0.056(3) 0.069(3) 0.049(3) 0.009(3) 0.003(2) 0.024(2)
C3 0.081(4) 0.056(3) 0.063(4) 0.003(3) 0.004(3) 0.019(3)
C4 0.070(3) 0.047(3) 0.082(4) 0.009(3) 0.006(3) 0.001(3)
C5 0.050(2) 0.045(3) 0.060(3) 0.001(2) -0.006(2) -0.004(2)
C6 0.032(2) 0.047(3) 0.031(2) 0.0025(19) -0.0007(17) 0.0046(18)
C7 0.0262(18) 0.047(3) 0.025(2) 0.0013(18) -0.0017(16) 0.0005(17)
C8 0.0268(19) 0.052(3) 0.032(2) -0.0021(19) 0.0009(17) -0.0003(18)
C9 0.0298(19) 0.047(3) 0.0228(19) 0.0032(18) 0.0004(16) 0.0035(17)
C10 0.039(2) 0.043(2) 0.031(2) -0.0011(19) 0.0074(18) -0.0029(18)
C11 0.059(3) 0.050(3) 0.049(3) -0.002(2) 0.009(2) -0.004(2)
C12 0.039(2) 0.040(2) 0.040(2) 0.001(2) -0.002(2) 0.0035(18)
C13 0.042(3) 0.107(5) 0.130(6) 0.007(4) 0.021(3) 0.016(3)
C14 0.078(4) 0.081(4) 0.069(4) 0.016(3) -0.012(3) 0.037(3)

loop_
_atom_type_symbol
_atom_type_description
_atom_type_scat_dispersion_real
_atom_type_scat_dispersion_imag
_atom_type_scat_source
C C 0.0033 0.0016 'International Tables Vol C Tables 4.2.6.8 and 6.1.1.4'
H H 0.0000 0.0000 'International Tables Vol C Tables 4.2.6.8 and 6.1.1.4'
N N 0.0061 0.0033 'International Tables Vol C Tables 4.2.6.8 and 6.1.1.4'
O O 0.0106 0.0060 'International Tables Vol C Tables 4.2.6.8 and 6.1.1.4'
S S 0.1246 0.1234 'International Tables Vol C Tables 4.2.6.8 and 6.1.1.4'

loop_
_geom_angle_atom_site_label_1
_geom_angle_atom_site_label_2
_geom_angle_atom_site_label_3
_geom_angle
_geom_angle_site_symmetry_1
_geom_angle_site_symmetry_3
C1 S1 C8 91.3(2) . .
C10 N1 C8 115.1(3) . .
C10 N2 C9 124.5(3) . .
C10 N2 N3 117.6(3) . .
C9 N2 N3 117.4(3) . .
C12 N3 N2 110.7(3) . .
C12 N4 C13 120.5(5) . .
C12 N4 C14 121.1(4) . .
C13 N4 C14 118.1(4) . .
C6 C1 C2 125.5(4) . .
C6 C1 S1 112.4(3) . .
C2 C1 S1 122.0(3) . .
C1 C2 C3 110.1(4) . .
C1 C2 H2A 109.6 . .
C3 C2 H2A 109.6 . .
C1 C2 H2B 109.6 . .
C3 C2 H2B 109.6 . .
H2A C2 H2B 108.2 . .
C4 C3 C2 111.7(4) . .
C4 C3 H3A 109.3 . .
C2 C3 H3A 109.3 . .
C4 C3 H3B 109.3 . .
C2 C3 H3B 109.3 . .
H3A C3 H3B 107.9 . .
C3 C4 C5 112.2(4) . .
C3 C4 H4A 109.2 . .
C5 C4 H4A 109.2 . .
C3 C4 H4B 109.2 . .
C5 C4 H4B 109.2 . .
H4A C4 H4B 107.9 . .
C6 C5 C4 110.9(4) . .
C6 C5 H5A 109.5 . .
C4 C5 H5A 109.5 . .
C6 C5 H5B 109.5 . .
C4 C5 H5B 109.5 . .
H5A C5 H5B 108.1 . .
C1 C6 C7 111.8(4) . .
C1 C6 C5 121.6(4) . .
C7 C6 C5 126.6(3) . .
C8 C7 C6 113.7(3) . .
C8 C7 C9 117.9(4) . .
C6 C7 C9 128.3(3) . .
N1 C8 C7 127.6(4) . .
N1 C8 S1 121.6(3) . .
C7 C8 S1 110.7(3) . .
O1 C9 N2 120.7(3) . .
O1 C9 C7 127.1(4) . .
N2 C9 C7 112.2(3) . .
N1 C10 N2 122.7(4) . .
N1 C10 C11 119.4(4) . .
N2 C10 C11 117.9(4) . .
C10 C11 H11A 109.5 . .
C10 C11 H11B 109.5 . .
H11A C11 H11B 109.5 . .
C10 C11 H11C 109.5 . .
H11A C11 H11C 109.5 . .
H11B C11 H11C 109.5 . .
N3 C12 N4 121.1(4) . .
N3 C12 H12A 119.4 . .
N4 C12 H12A 119.4 . .
N4 C13 H13A 109.5 . .
N4 C13 H13B 109.5 . .
H13A C13 H13B 109.5 . .
N4 C13 H13C 109.5 . .
H13A C13 H13C 109.5 . .
H13B C13 H13C 109.5 . .
N4 C14 H14A 109.5 . .
N4 C14 H14B 109.5 . .
H14A C14 H14B 109.5 . .
N4 C14 H14C 109.5 . .
H14A C14 H14C 109.5 . .
H14B C14 H14C 109.5 . .

loop_
_geom_bond_atom_site_label_1
_geom_bond_atom_site_label_2
_geom_bond_distance
_geom_bond_site_symmetry_2
S1 C1 1.732(5) .
S1 C8 1.738(4) .
O1 C9 1.226(4) .
N1 C10 1.300(5) .
N1 C8 1.357(6) .
N2 C10 1.379(5) .
N2 C9 1.409(5) .
N2 N3 1.423(4) .
N3 C12 1.282(5) .
N4 C12 1.336(5) .
N4 C13 1.444(7) .
N4 C14 1.457(7) .
C1 C6 1.358(6) .
C1 C2 1.501(6) .
C2 C3 1.509(7) .
C2 H2A 0.9900 .
C2 H2B 0.9900 .
C3 C4 1.505(7) .
C3 H3A 0.9900 .
C3 H3B 0.9900 .
C4 C5 1.529(7) .
C4 H4A 0.9900 .
C4 H4B 0.9900 .
C5 C6 1.507(6) .
C5 H5A 0.9900 .
C5 H5B 0.9900 .
C6 C7 1.427(6) .
C7 C8 1.366(5) .
C7 C9 1.445(5) .
C10 C11 1.482(6) .
C11 H11A 0.9800 .
C11 H11B 0.9800 .
C11 H11C 0.9800 .
C12 H12A 0.9500 .
C13 H13A 0.9800 .
C13 H13B 0.9800 .
C13 H13C 0.9800 .
C14 H14A 0.9800 .
C14 H14B 0.9800 .
C14 H14C 0.9800 .

loop_
_geom_torsion_atom_site_label_1
_geom_torsion_atom_site_label_2
_geom_torsion_atom_site_label_3
_geom_torsion_atom_site_label_4
_geom_torsion
_geom_torsion_site_symmetry_1
_geom_torsion_site_symmetry_2
_geom_torsion_site_symmetry_3
_geom_torsion_site_symmetry_4
C10 N2 N3 C12 -112.7(4) . . . .
C9 N2 N3 C12 75.1(4) . . . .
C8 S1 C1 C6 -1.1(3) . . . .
C8 S1 C1 C2 -178.0(4) . . . .
C6 C1 C2 C3 14.8(7) . . . .
S1 C1 C2 C3 -168.8(4) . . . .
C1 C2 C3 C4 -45.0(6) . . . .
C2 C3 C4 C5 62.8(6) . . . .
C3 C4 C5 C6 -45.0(6) . . . .
C2 C1 C6 C7 178.3(4) . . . .
S1 C1 C6 C7 1.6(5) . . . .
C2 C1 C6 C5 0.5(7) . . . .
S1 C1 C6 C5 -176.2(4) . . . .
C4 C5 C6 C1 14.3(6) . . . .
C4 C5 C6 C7 -163.2(4) . . . .
C1 C6 C7 C8 -1.4(5) . . . .
C5 C6 C7 C8 176.3(4) . . . .
C1 C6 C7 C9 177.9(4) . . . .
C5 C6 C7 C9 -4.4(7) . . . .
C10 N1 C8 C7 -1.2(6) . . . .
C10 N1 C8 S1 179.6(3) . . . .
C6 C7 C8 N1 -178.7(4) . . . .
C9 C7 C8 N1 1.9(6) . . . .
C6 C7 C8 S1 0.6(4) . . . .
C9 C7 C8 S1 -178.8(3) . . . .
C1 S1 C8 N1 179.6(4) . . . .
C1 S1 C8 C7 0.3(3) . . . .
C10 N2 C9 O1 -177.7(4) . . . .
N3 N2 C9 O1 -6.1(5) . . . .
C10 N2 C9 C7 1.4(5) . . . .
N3 N2 C9 C7 173.0(3) . . . .
C8 C7 C9 O1 177.3(4) . . . .
C6 C7 C9 O1 -2.1(7) . . . .
C8 C7 C9 N2 -1.8(5) . . . .
C6 C7 C9 N2 178.9(4) . . . .
C8 N1 C10 N2 0.6(6) . . . .
C8 N1 C10 C11 179.2(4) . . . .
C9 N2 C10 N1 -0.9(6) . . . .
N3 N2 C10 N1 -172.5(4) . . . .
C9 N2 C10 C11 -179.5(4) . . . .
N3 N2 C10 C11 8.9(5) . . . .
N2 N3 C12 N4 -178.2(4) . . . .
C13 N4 C12 N3 176.8(5) . . . .
C14 N4 C12 N3 3.1(7) . . . .
